data_2300240
loop_
_publ_author_name
'Stone, Kevin H.'
'Lapidus, Saul H.'
'Stephens, Peter W.'

_publ_section_title
;
 Implementation and use of robust refinement in powder diffraction in
 the presence of impurities
;
_journal_coeditor_code DB5058
_journal_issue 3
_journal_name_full 'Journal of Applied Crystallography'
_journal_page_first 385
_journal_page_last 391
_journal_paper_doi 10.1107/S0021889809008450
_journal_volume 42
_journal_year 2009
_chemical_formula_moiety 'C8 H9 N O2'
_chemical_formula_structural 'C8 H9 N O2'
_chemical_formula_sum 'C8 H9 N O2'
_chemical_formula_weight 151.16
_chemical_name_common acetaminophen
_space_group_crystal_system monoclinic
_space_group_IT_number 14
_space_group_name_Hall '-P 2yab'
_space_group_name_H-M_alt 'P 1 21/a 1'
_cell_angle_alpha 90
_cell_angle_beta 115.709(8)
_cell_angle_gamma 90
_cell_formula_units_Z 4
_cell_length_a 12.8844(16)
_cell_length_b 9.3824(12)
_cell_length_c 7.1025(10)
_cell_volume 773.60(18)
_diffrn_radiation_monochromator 'double Si(111)'
_diffrn_radiation_wavelength 0.698291
_cod_data_source_file db5058.cif
_cod_data_source_block Acet_38%_Single_Rietveld
_cod_depositor_comments
;
 Updating space group information.

 2018-07-31

The following automatic conversions were performed:
'_space_group_crystal_system' value 'Monoclinic' changed to 'monoclinic'
according to '/home/saulius/struct/CIF-dictionaries/cif_core.dic'
dictionary named 'cif_core.dic' version 2.4.1 from 2010-06-29.

Automatic conversion script
Id: cif_fix_enum 1527 2010-12-29 10:47:43Z saulius 
;
_cod_database_code 2300240

loop_
_space_group_symop_id
_space_group_symop_operation_xyz
1 x,y,z
2 -x+1/2,y+1/2,-z
3 -x,-y,-z
4 x+1/2,-y+1/2,z

loop_
_atom_site_type_symbol
_atom_site_label
_atom_site_fract_x
_atom_site_fract_y
_atom_site_fract_z
_atom_site_occupancy
C C1a 0.43156 0.340345 -0.1826346 1
C C2a 0.51479 0.339231 -0.259952 1
C C3a 0.61089 0.249583 -0.1697119 1
C C4a 0.62374 0.161048 -0.002154377 1
C C5a 0.54051 0.162161 0.07516306 1
C C6a 0.44442 0.25181 -0.01507705 1
C C7a 0.2998 0.489649 -0.412451 1
C C8a 0.16424 0.584184 -0.4739923 1
N N1a 0.36171 0.436638 -0.1845762 1
O O1a 0.74121 0.076218 0.06706012 1
O O2a 0.33352 0.508062 -0.544355 1
H H1a 0.72934 0.974362 0.09438032 1
H H2a 0.50561 0.402428 -0.3795545 1
H H3a 0.6703 0.248787 -0.2249011 1
H H5a 0.54969 0.098965 0.1947655 1
H H6a 0.38501 0.252606 0.04011209 1
H H8a 0.12885 0.613566 -0.624198 1
H H8b 0.11268 0.523048 -0.4358277 1
H H8c 0.17877 0.665745 -0.3750871 1
H H9a 0.32723 0.455009 -0.0849885 1
